data_4069727
loop_
_publ_author_name
'McBee, Jennifer L.'
'Tilley, T. Don'

_publ_section_title
;
 Synthesis and Reactivity of Iridium and Rhodium Silyl Complexes Supported
 by a Bipyridine Ligand
;
_journal_issue 17
_journal_name_full Organometallics
_journal_page_first 5072
_journal_paper_doi 10.1021/om900385a
_journal_volume 28
_journal_year 2009
_chemical_formula_moiety 'C46 H64 Ir N2 P Si, C4 H8 O'
_chemical_formula_sum 'C50 H72 Ir N2 O P Si'
_chemical_formula_weight 968.38
_chemical_name_systematic
; 
 ? 
;
_space_group_IT_number 14
_symmetry_cell_setting monoclinic
_symmetry_space_group_name_Hall '-P 2yn'
_symmetry_space_group_name_H-M 'P 1 21/n 1'
_atom_sites_solution_hydrogens geom
_atom_sites_solution_primary direct
_atom_sites_solution_secondary difmap
_audit_creation_method SHELXL-97
_cell_angle_alpha 90.00
_cell_angle_beta 108.7030(10)
_cell_angle_gamma 90.00
_cell_formula_units_Z 4
_cell_length_a 17.2751(15)
_cell_length_b 12.8864(11)
_cell_length_c 22.3391(19)
_cell_measurement_reflns_used 6165
_cell_measurement_temperature 160(2)
_cell_measurement_theta_max 24.59
_cell_measurement_theta_min 3.29
_cell_volume 4710.4(7)
_computing_structure_refinement 'SHELXL-97 (Sheldrick, 1997)'
_computing_structure_solution 'SHELXS-97 (Sheldrick, 1990)'
_diffrn_ambient_temperature 160(2)
_diffrn_measured_fraction_theta_full 0.988
_diffrn_measured_fraction_theta_max 0.988
_diffrn_measurement_device_type 'CCD Area Detector'
_diffrn_measurement_method \w/q-scans
_diffrn_radiation_monochromator graphite
_diffrn_radiation_source 'fine-focus sealed tube'
_diffrn_radiation_type MoK\a
_diffrn_radiation_wavelength 0.71073
_diffrn_reflns_av_R_equivalents 0.0325
_diffrn_reflns_av_sigmaI/netI 0.0440
_diffrn_reflns_limit_h_max 17
_diffrn_reflns_limit_h_min -20
_diffrn_reflns_limit_k_max 15
_diffrn_reflns_limit_k_min -13
_diffrn_reflns_limit_l_max 26
_diffrn_reflns_limit_l_min -25
_diffrn_reflns_number 20588
_diffrn_reflns_theta_full 24.72
_diffrn_reflns_theta_max 24.72
_diffrn_reflns_theta_min 3.29
_diffrn_standards_decay_% 0
_diffrn_standards_interval_count 0
_diffrn_standards_interval_time 0
_diffrn_standards_number 0
_exptl_absorpt_coefficient_mu 2.930
_exptl_absorpt_correction_T_max .768
_exptl_absorpt_correction_T_min .732
_exptl_absorpt_correction_type multi-scan
_exptl_absorpt_process_details 'sadabs, 2004'
_exptl_crystal_colour purple
_exptl_crystal_density_diffrn 1.365
_exptl_crystal_density_method 'not measured'
_exptl_crystal_description block
_exptl_crystal_F_000 1940
_exptl_crystal_size_max .11
_exptl_crystal_size_mid .11
_exptl_crystal_size_min .09
_refine_diff_density_max 1.988
_refine_diff_density_min -0.546
_refine_diff_density_rms 0.100
_refine_ls_extinction_method none
_refine_ls_goodness_of_fit_ref 1.013
_refine_ls_hydrogen_treatment mixed
_refine_ls_matrix_type full
_refine_ls_number_parameters 509
_refine_ls_number_reflns 7943
_refine_ls_number_restraints 0
_refine_ls_restrained_S_all 1.013
_refine_ls_R_factor_all 0.0497
_refine_ls_R_factor_gt 0.0300
_refine_ls_shift/su_max 0.001
_refine_ls_shift/su_mean 0.000
_refine_ls_structure_factor_coef Fsqd
_refine_ls_weighting_details 'calc w=1/[\s^2^(Fo^2^)+(0.0359P)^2^+2.0634P] where P=(Fo^2^+2Fc^2^)/3'
_refine_ls_weighting_scheme calc
_refine_ls_wR_factor_gt 0.0635
_refine_ls_wR_factor_ref 0.0692
_reflns_number_gt 6090
_reflns_number_total 7943
_reflns_threshold_expression >2sigma(I)
_cod_data_source_file om900385a_si_006.cif
_cod_data_source_block jlm40s
_cod_depositor_comments
;
The following automatic conversions were performed:

'_symmetry_cell_setting' value 'Monoclinic' changed to 'monoclinic'
according to /home/saulius/struct/CIF-dictionaries/cif_core.dic
dictionary named 'cif_core.dic' version 2.4.2 from 2011-04-26.

Automatic conversion script
Id: cif_fix_values 1715 2011-07-08 13:25:40Z adriana 
;
_cod_original_sg_symbol_H-M 'P 2(1)/n'
_cod_database_code 4069727

loop_
_symmetry_equiv_pos_as_xyz
'x, y, z'
'-x+1/2, y+1/2, -z+1/2'
'-x, -y, -z'
'x-1/2, -y-1/2, z-1/2'

loop_
_atom_site_label
_atom_site_type_symbol
_atom_site_fract_x
_atom_site_fract_y
_atom_site_fract_z
_atom_site_U_iso_or_equiv
_atom_site_adp_type
_atom_site_occupancy
_atom_site_symmetry_multiplicity
_atom_site_calc_flag
_atom_site_refinement_flags
Ir1 Ir 0.727233(10) 0.415549(12) 0.083078(7) 0.01799(6) Uani 1 1 d .
Si1 Si 0.74385(7) 0.36990(9) -0.01489(5) 0.0195(3) Uani 1 1 d .
N1 N 0.71771(19) 0.5745(3) 0.06220(15) 0.0192(8) Uani 1 1 d .
C9 C 0.9154(2) 0.4108(3) 0.15222(18) 0.0233(9) Uani 1 1 d .
H9A H 0.9088 0.3397 0.1554 0.028 Uiso 1 1 calc R
C11 C 0.8607(2) 0.5728(3) 0.11869(17) 0.0183(9) Uani 1 1 d .
C14 C 0.8487(2) 0.3117(3) -0.00892(18) 0.0201(9) Uani 1 1 d .
P1 P 0.67645(7) 0.42828(9) 0.16949(5) 0.0218(2) Uani 1 1 d .
C16 C 0.7832(3) 0.5715(3) -0.0543(2) 0.0235(10) Uani 1 1 d .
H16A H 0.8262 0.5694 -0.0164 0.028 Uiso 1 1 calc R
N2 N 0.8487(2) 0.4693(3) 0.12409(14) 0.0172(7) Uani 1 1 d .
C18 C 0.7184(3) 0.7920(3) 0.03894(19) 0.0227(10) Uani 1 1 d .
C19 C 0.6018(2) 0.2316(3) -0.05225(19) 0.0247(10) Uani 1 1 d .
H19A H 0.5948 0.2479 -0.0138 0.030 Uiso 1 1 calc R
C20 C 0.6666(3) 0.4943(4) -0.12806(19) 0.0257(10) Uani 1 1 d .
H20A H 0.6296 0.4400 -0.1410 0.031 Uiso 1 1 calc R
C23 C 0.9924(3) 0.4518(3) 0.17626(18) 0.0223(10) Uani 1 1 d .
H23A H 1.0361 0.4082 0.1959 0.027 Uiso 1 1 calc R
C24 C 0.8000(3) 0.5483(4) 0.2541(2) 0.0403(13) Uani 1 1 d .
H24A H 0.8367 0.5571 0.2964 0.060 Uiso 1 1 calc R
H24B H 0.7636 0.6067 0.2430 0.060 Uiso 1 1 calc R
H24C H 0.8308 0.5438 0.2253 0.060 Uiso 1 1 calc R
C25 C 0.9340(3) 0.1619(4) -0.0097(2) 0.0394(13) Uani 1 1 d .
H25A H 0.9381 0.0908 -0.0151 0.047 Uiso 1 1 calc R
C26 C 0.6689(2) 0.2713(3) -0.06604(18) 0.0214(9) Uani 1 1 d .
C27 C 0.7871(3) 0.6324(3) 0.08570(18) 0.0201(9) Uani 1 1 d .
C28 C 0.7175(3) 0.9081(3) 0.0255(2) 0.0276(10) Uani 1 1 d .
C29 C 0.6510(3) 0.6257(3) 0.0255(2) 0.0253(10) Uani 1 1 d .
H29A H 0.6034 0.5878 0.0075 0.030 Uiso 1 1 calc R
C30 C 0.7736(3) 0.6585(4) -0.0917(2) 0.0315(11) Uani 1 1 d .
H30A H 0.8098 0.7137 -0.0788 0.038 Uiso 1 1 calc R
C32 C 0.7880(3) 0.7392(3) 0.07525(18) 0.0240(10) Uani 1 1 d .
H32A H 0.8363 0.7760 0.0930 0.029 Uiso 1 1 calc R
C33 C 1.0924(3) 0.6026(3) 0.20039(19) 0.0258(10) Uani 1 1 d .
C34 C 0.6566(3) 0.5822(4) -0.1661(2) 0.0362(12) Uani 1 1 d .
H34A H 0.6134 0.5856 -0.2038 0.043 Uiso 1 1 calc R
C35 C 0.6226(3) 0.3102(3) 0.1825(2) 0.0281(11) Uani 1 1 d .
H35A H 0.6642 0.2557 0.1914 0.034 Uiso 1 1 calc R
C36 C 0.9205(3) 0.3703(4) 0.0086(2) 0.0329(11) Uani 1 1 d .
H36A H 0.9173 0.4409 0.0160 0.039 Uiso 1 1 calc R
C37 C 0.7022(3) 0.9247(4) -0.0450(2) 0.0418(13) Uani 1 1 d .
H37A H 0.6513 0.8929 -0.0687 0.063 Uiso 1 1 calc R
H37B H 0.7458 0.8938 -0.0568 0.063 Uiso 1 1 calc R
H37C H 0.6999 0.9977 -0.0540 0.063 Uiso 1 1 calc R
C38 C 0.6203(3) 0.1783(4) -0.1660(2) 0.0329(12) Uani 1 1 d .
H38A H 0.6274 0.1605 -0.2042 0.040 Uiso 1 1 calc R
C39 C 0.9388(2) 0.6161(3) 0.14204(18) 0.0208(10) Uani 1 1 d .
H39A H 0.9451 0.6870 0.1373 0.025 Uiso 1 1 calc R
C40 C 0.7501(3) 0.4483(4) 0.2503(2) 0.0307(11) Uani 1 1 d .
H40A H 0.7185 0.4555 0.2795 0.037 Uiso 1 1 calc R
C41 C 0.9964(3) 0.3268(4) 0.0155(2) 0.0406(13) Uani 1 1 d .
H41A H 1.0427 0.3686 0.0266 0.049 Uiso 1 1 calc R
C42 C 1.0067(3) 0.5572(3) 0.17182(18) 0.0224(10) Uani 1 1 d .
C44 C 0.6493(3) 0.7300(3) 0.01318(19) 0.0262(10) Uani 1 1 d .
H44A H 0.6013 0.7600 -0.0128 0.031 Uiso 1 1 calc R
C45 C 0.6768(3) 0.2409(4) -0.12385(19) 0.0279(10) Uani 1 1 d .
H45A H 0.7219 0.2638 -0.1343 0.033 Uiso 1 1 calc R
C46 C 0.5451(3) 0.1683(4) -0.0943(2) 0.0341(12) Uani 1 1 d .
H46A H 0.5008 0.1432 -0.0836 0.041 Uiso 1 1 calc R
C47 C 0.5543(3) 0.2706(4) 0.1243(2) 0.0379(12) Uani 1 1 d .
H47A H 0.5304 0.2092 0.1353 0.057 Uiso 1 1 calc R
H47B H 0.5767 0.2546 0.0912 0.057 Uiso 1 1 calc R
H47C H 0.5131 0.3232 0.1099 0.057 Uiso 1 1 calc R
C48 C 0.8584(3) 0.2052(3) -0.0173(2) 0.0293(11) Uani 1 1 d .
H48A H 0.8126 0.1625 -0.0283 0.035 Uiso 1 1 calc R
C49 C 1.0036(3) 0.2222(4) 0.0058(2) 0.0426(13) Uani 1 1 d .
H49A H 1.0542 0.1930 0.0097 0.051 Uiso 1 1 calc R
C52 C 0.5532(3) 0.1421(4) -0.1517(2) 0.0351(12) Uani 1 1 d .
H52A H 0.5143 0.1008 -0.1802 0.042 Uiso 1 1 calc R
C54 C 0.6482(3) 0.9597(4) 0.0442(3) 0.0480(15) Uani 1 1 d .
H54A H 0.5970 0.9287 0.0207 0.072 Uiso 1 1 calc R
H54B H 0.6468 1.0325 0.0349 0.072 Uiso 1 1 calc R
H54C H 0.6578 0.9500 0.0886 0.072 Uiso 1 1 calc R
C59 C 0.7302(3) 0.4854(3) -0.07141(19) 0.0232(10) Uani 1 1 d .
C62 C 0.8076(3) 0.3558(4) 0.2722(2) 0.0366(12) Uani 1 1 d .
H62A H 0.8440 0.3686 0.3141 0.055 Uiso 1 1 calc R
H62B H 0.8387 0.3463 0.2439 0.055 Uiso 1 1 calc R
H62C H 0.7762 0.2944 0.2723 0.055 Uiso 1 1 calc R
C63 C 0.7979(3) 0.9606(4) 0.0629(2) 0.0464(14) Uani 1 1 d .
H63A H 0.8421 0.9296 0.0520 0.070 Uiso 1 1 calc R
H63B H 0.8071 0.9520 0.1074 0.070 Uiso 1 1 calc R
H63C H 0.7950 1.0333 0.0529 0.070 Uiso 1 1 calc R
C68 C 1.0964(3) 0.7158(4) 0.1829(2) 0.0373(13) Uani 1 1 d .
H68A H 1.0585 0.7554 0.1971 0.056 Uiso 1 1 calc R
H68B H 1.0826 0.7220 0.1379 0.056 Uiso 1 1 calc R
H68C H 1.1507 0.7416 0.2028 0.056 Uiso 1 1 calc R
C69 C 0.7104(3) 0.6642(4) -0.1482(2) 0.0377(12) Uani 1 1 d .
H69A H 0.7042 0.7226 -0.1738 0.045 Uiso 1 1 calc R
C73 C 0.5921(3) 0.3083(4) 0.2398(2) 0.0435(13) Uani 1 1 d .
H73A H 0.5660 0.2430 0.2412 0.065 Uiso 1 1 calc R
H73B H 0.5536 0.3636 0.2362 0.065 Uiso 1 1 calc R
H73C H 0.6376 0.3172 0.2777 0.065 Uiso 1 1 calc R
C1 C 0.7533(2) 0.2551(3) 0.10402(18) 0.0208(9) Uani 1 1 d .
H1A H 0.7522 0.2405 0.1459 0.031 Uiso 1 1 calc R
H1B H 0.8064 0.2391 0.1015 0.031 Uiso 1 1 calc R
H1C H 0.7129 0.2134 0.0741 0.031 Uiso 1 1 calc R
O101 O 1.3359(3) 0.6180(3) 0.3505(2) 0.0629(11) Uani 1 1 d .
C4 C 1.1163(3) 0.5939(4) 0.2727(2) 0.0370(12) Uani 1 1 d .
H4A H 1.0776 0.6313 0.2871 0.055 Uiso 1 1 calc R
H4B H 1.1698 0.6227 0.2917 0.055 Uiso 1 1 calc R
H4C H 1.1165 0.5222 0.2844 0.055 Uiso 1 1 calc R
C6 C 0.6060(3) 0.5419(4) 0.1602(2) 0.0346(12) Uani 1 1 d .
H6A H 0.6345 0.6002 0.1484 0.041 Uiso 1 1 calc R
C110 C 0.5847(4) 0.5790(4) 0.2182(3) 0.0538(16) Uani 1 1 d .
H11A H 0.5491 0.6381 0.2069 0.081 Uiso 1 1 calc R
H11B H 0.6339 0.5980 0.2511 0.081 Uiso 1 1 calc R
H11C H 0.5578 0.5242 0.2329 0.081 Uiso 1 1 calc R
C111 C 0.5284(3) 0.5263(4) 0.1042(3) 0.0479(14) Uani 1 1 d .
H11D H 0.4936 0.5859 0.1000 0.072 Uiso 1 1 calc R
H11E H 0.5001 0.4657 0.1111 0.072 Uiso 1 1 calc R
H11F H 0.5425 0.5177 0.0663 0.072 Uiso 1 1 calc R
C2 C 1.1526(3) 0.5418(5) 0.1771(3) 0.0541(16) Uani 1 1 d .
H2A H 1.1506 0.4698 0.1874 0.081 Uiso 1 1 calc R
H2B H 1.2068 0.5679 0.1970 0.081 Uiso 1 1 calc R
H2C H 1.1384 0.5493 0.1321 0.081 Uiso 1 1 calc R
C104 C 1.3762(4) 0.6800(5) 0.3178(3) 0.0676(19) Uani 1 1 d .
H10A H 1.3831 0.7499 0.3349 0.081 Uiso 1 1 calc R
H10B H 1.3438 0.6838 0.2735 0.081 Uiso 1 1 calc R
C101 C 1.3599(4) 0.5149(5) 0.3425(3) 0.0650(18) Uani 1 1 d .
H10C H 1.3276 0.4878 0.3016 0.078 Uiso 1 1 calc R
H10D H 1.3530 0.4699 0.3753 0.078 Uiso 1 1 calc R
C102 C 1.4495(4) 0.5222(5) 0.3472(3) 0.0685(19) Uani 1 1 d .
H10E H 1.4631 0.4715 0.3202 0.082 Uiso 1 1 calc R
H10F H 1.4847 0.5120 0.3904 0.082 Uiso 1 1 calc R
C103 C 1.4568(5) 0.6341(6) 0.3245(3) 0.080(2) Uani 1 1 d .
H10G H 1.5001 0.6719 0.3553 0.097 Uiso 1 1 calc R
H10H H 1.4674 0.6339 0.2844 0.097 Uiso 1 1 calc R
H1 H 0.641(2) 0.385(3) 0.0426(19) 0.030(12) Uiso 1 1 d .

loop_
_atom_site_aniso_label
_atom_site_aniso_U_11
_atom_site_aniso_U_22
_atom_site_aniso_U_33
_atom_site_aniso_U_23
_atom_site_aniso_U_13
_atom_site_aniso_U_12
Ir1 0.02063(9) 0.01474(9) 0.01844(9) 0.00016(8) 0.00604(6) -0.00105(8)
Si1 0.0224(6) 0.0188(6) 0.0177(6) -0.0014(5) 0.0070(5) -0.0019(5)
N1 0.0187(19) 0.0163(19) 0.0218(17) 0.0001(15) 0.0053(15) 0.0001(15)
C9 0.028(2) 0.017(2) 0.025(2) 0.0028(19) 0.0088(18) 0.004(2)
C11 0.025(2) 0.016(2) 0.016(2) -0.0018(17) 0.0076(17) 0.0007(19)
C14 0.023(2) 0.020(2) 0.017(2) 0.0021(17) 0.0068(18) 0.0009(19)
P1 0.0258(6) 0.0203(6) 0.0215(5) 0.0005(5) 0.0108(5) -0.0011(5)
C16 0.025(2) 0.025(3) 0.023(2) 0.0021(19) 0.0114(18) 0.001(2)
N2 0.0183(19) 0.0167(19) 0.0152(17) 0.0016(14) 0.0032(14) 0.0016(15)
C18 0.033(3) 0.016(2) 0.023(2) 0.0031(18) 0.0140(19) 0.0002(19)
C19 0.026(2) 0.023(3) 0.026(2) -0.0026(19) 0.0097(19) -0.002(2)
C20 0.021(2) 0.027(3) 0.029(2) 0.002(2) 0.0079(19) 0.003(2)
C23 0.023(2) 0.023(2) 0.019(2) 0.0000(17) 0.0038(18) 0.0021(19)
C24 0.056(4) 0.035(3) 0.030(3) -0.009(2) 0.013(2) -0.014(3)
C25 0.042(3) 0.030(3) 0.043(3) -0.001(2) 0.009(2) 0.012(2)
C26 0.022(2) 0.017(2) 0.024(2) -0.0012(18) 0.0070(18) 0.0005(18)
C27 0.025(2) 0.017(2) 0.019(2) 0.0006(17) 0.0084(18) 0.0022(19)
C28 0.037(3) 0.016(2) 0.030(2) 0.005(2) 0.011(2) 0.001(2)
C29 0.018(2) 0.028(3) 0.028(2) 0.0003(19) 0.0056(19) -0.001(2)
C30 0.036(3) 0.022(3) 0.041(3) 0.002(2) 0.018(2) 0.000(2)
C32 0.030(2) 0.022(2) 0.021(2) -0.0012(19) 0.0088(18) -0.004(2)
C33 0.022(2) 0.029(3) 0.025(2) -0.0030(19) 0.0042(18) 0.001(2)
C34 0.033(3) 0.041(3) 0.032(3) 0.011(2) 0.007(2) 0.013(3)
C35 0.029(3) 0.024(3) 0.035(3) 0.006(2) 0.014(2) -0.002(2)
C36 0.028(3) 0.030(3) 0.038(3) 0.003(2) 0.007(2) 0.002(2)
C37 0.061(4) 0.023(3) 0.043(3) 0.012(2) 0.018(3) 0.008(3)
C38 0.042(3) 0.031(3) 0.027(3) -0.009(2) 0.013(2) -0.002(2)
C39 0.029(3) 0.018(2) 0.017(2) -0.0021(17) 0.0097(18) -0.0038(18)
C40 0.039(3) 0.033(3) 0.022(2) -0.005(2) 0.011(2) -0.006(2)
C41 0.026(3) 0.049(4) 0.049(3) 0.005(3) 0.014(2) -0.003(3)
C42 0.023(2) 0.031(3) 0.013(2) -0.0030(17) 0.0073(18) -0.0010(19)
C44 0.030(3) 0.020(3) 0.026(2) 0.0071(19) 0.0066(19) 0.006(2)
C45 0.027(2) 0.029(3) 0.029(2) -0.003(2) 0.0103(19) -0.004(2)
C46 0.030(3) 0.032(3) 0.042(3) -0.004(2) 0.013(2) -0.006(2)
C47 0.037(3) 0.039(3) 0.039(3) 0.001(2) 0.013(2) -0.015(2)
C48 0.030(3) 0.025(3) 0.031(3) 0.002(2) 0.008(2) 0.004(2)
C49 0.030(3) 0.051(4) 0.048(3) 0.004(3) 0.014(2) 0.018(3)
C52 0.034(3) 0.031(3) 0.034(3) -0.009(2) 0.003(2) -0.006(2)
C54 0.069(4) 0.023(3) 0.063(4) 0.007(3) 0.036(3) 0.007(3)
C59 0.023(2) 0.026(3) 0.025(2) -0.0033(19) 0.0139(19) 0.004(2)
C62 0.030(3) 0.042(3) 0.030(3) 0.003(2) -0.001(2) -0.004(2)
C63 0.057(4) 0.022(3) 0.052(3) 0.006(2) 0.007(3) -0.006(3)
C68 0.028(3) 0.043(3) 0.036(3) 0.008(2) 0.004(2) -0.010(2)
C69 0.045(3) 0.028(3) 0.042(3) 0.014(2) 0.017(3) 0.007(2)
C73 0.050(3) 0.049(3) 0.039(3) 0.004(3) 0.023(3) -0.010(3)
C1 0.021(2) 0.019(2) 0.022(2) 0.0035(18) 0.0064(16) 0.0025(19)
O101 0.063(3) 0.058(3) 0.075(3) -0.008(2) 0.031(2) -0.005(2)
C4 0.041(3) 0.033(3) 0.029(2) -0.002(2) 0.000(2) -0.013(2)
C6 0.045(3) 0.023(3) 0.047(3) 0.006(2) 0.030(3) 0.008(2)
C110 0.073(4) 0.040(3) 0.068(4) 0.006(3) 0.051(3) 0.024(3)
C111 0.034(3) 0.045(4) 0.068(4) 0.018(3) 0.021(3) 0.017(3)
C2 0.030(3) 0.067(4) 0.072(4) -0.029(3) 0.025(3) -0.010(3)
C104 0.082(5) 0.055(4) 0.083(5) 0.010(4) 0.051(4) -0.001(4)
C101 0.073(5) 0.058(5) 0.059(4) 0.012(3) 0.015(3) 0.013(4)
C102 0.074(5) 0.065(5) 0.059(4) -0.007(3) 0.012(3) 0.018(4)
C103 0.093(6) 0.088(5) 0.086(5) -0.002(4) 0.063(5) 0.006(5)

loop_
_atom_type_symbol
_atom_type_description
_atom_type_scat_dispersion_real
_atom_type_scat_dispersion_imag
_atom_type_scat_source
C C 0.0033 0.0016 'International Tables Vol C Tables 4.2.6.8 and 6.1.1.4'
H H 0.0000 0.0000 'International Tables Vol C Tables 4.2.6.8 and 6.1.1.4'
N N 0.0061 0.0033 'International Tables Vol C Tables 4.2.6.8 and 6.1.1.4'
Si Si 0.0817 0.0704 'International Tables Vol C Tables 4.2.6.8 and 6.1.1.4'
P P 0.1023 0.0942 'International Tables Vol C Tables 4.2.6.8 and 6.1.1.4'
Ir Ir -1.4442 7.9887 'International Tables Vol C Tables 4.2.6.8 and 6.1.1.4'
O O 0.0106 0.0060 'International Tables Vol C Tables 4.2.6.8 and 6.1.1.4'

loop_
_geom_angle_atom_site_label_1
_geom_angle_atom_site_label_2
_geom_angle_atom_site_label_3
_geom_angle
N1 Ir1 N2 76.87(12)
N1 Ir1 C1 172.34(14)
N2 Ir1 C1 96.43(14)
N1 Ir1 P1 95.19(9)
N2 Ir1 P1 101.49(9)
C1 Ir1 P1 89.75(11)
N1 Ir1 Si1 93.51(9)
N2 Ir1 Si1 94.82(9)
C1 Ir1 Si1 83.26(11)
P1 Ir1 Si1 162.89(4)
N1 Ir1 H1 97.4(15)
N2 Ir1 H1 169.6(15)
C1 Ir1 H1 88.7(15)
P1 Ir1 H1 87.5(15)
Si1 Ir1 H1 76.8(15)
C26 Si1 C59 101.88(18)
C26 Si1 C14 102.97(18)
C59 Si1 C14 105.21(18)
C26 Si1 Ir1 117.26(13)
C59 Si1 Ir1 112.92(13)
C14 Si1 Ir1 114.99(12)
C29 N1 C27 116.0(4)
C29 N1 Ir1 127.1(3)
C27 N1 Ir1 116.9(3)
N2 C9 C23 122.9(4)
N2 C9 H9A 118.5
C23 C9 H9A 118.5
N2 C11 C39 121.0(4)
N2 C11 C27 115.2(4)
C39 C11 C27 123.8(4)
C36 C14 C48 115.7(4)
C36 C14 Si1 122.7(3)
C48 C14 Si1 121.5(3)
C35 P1 C40 100.5(2)
C35 P1 C6 108.5(2)
C40 P1 C6 102.5(2)
C35 P1 Ir1 114.02(15)
C40 P1 Ir1 118.89(16)
C6 P1 Ir1 111.21(15)
C30 C16 C59 122.3(4)
C30 C16 H16A 118.9
C59 C16 H16A 118.9
C9 N2 C11 117.1(4)
C9 N2 Ir1 126.7(3)
C11 N2 Ir1 116.1(3)
C32 C18 C44 115.1(4)
C32 C18 C28 123.1(4)
C44 C18 C28 121.8(4)
C46 C19 C26 121.7(4)
C46 C19 H19A 119.1
C26 C19 H19A 119.1
C59 C20 C34 122.0(4)
C59 C20 H20A 119.0
C34 C20 H20A 119.0
C9 C23 C42 121.4(4)
C9 C23 H23A 119.3
C42 C23 H23A 119.3
C40 C24 H24A 109.5
C40 C24 H24B 109.5
H24A C24 H24B 109.5
C40 C24 H24C 109.5
H24A C24 H24C 109.5
H24B C24 H24C 109.5
C48 C25 C49 121.1(5)
C48 C25 H25A 119.4
C49 C25 H25A 119.4
C19 C26 C45 116.0(4)
C19 C26 Si1 124.5(3)
C45 C26 Si1 119.4(3)
N1 C27 C32 122.0(4)
N1 C27 C11 114.8(4)
C32 C27 C11 123.1(4)
C18 C28 C37 109.1(4)
C18 C28 C63 112.1(4)
C37 C28 C63 109.1(4)
C18 C28 C54 109.3(4)
C37 C28 C54 109.1(4)
C63 C28 C54 108.0(4)
N1 C29 C44 124.0(4)
N1 C29 H29A 118.0
C44 C29 H29A 118.0
C16 C30 C69 120.3(4)
C16 C30 H30A 119.8
C69 C30 H30A 119.8
C18 C32 C27 121.6(4)
C18 C32 H32A 119.2
C27 C32 H32A 119.2
C68 C33 C2 108.3(4)
C68 C33 C42 112.3(4)
C2 C33 C42 109.7(4)
C68 C33 C4 108.7(4)
C2 C33 C4 109.8(4)
C42 C33 C4 108.0(4)
C69 C34 C20 120.4(4)
C69 C34 H34A 119.8
C20 C34 H34A 119.8
C73 C35 C47 109.0(4)
C73 C35 P1 117.9(3)
C47 C35 P1 115.3(3)
C73 C35 H35A 104.3
C47 C35 H35A 104.3
P1 C35 H35A 104.3
C41 C36 C14 122.3(5)
C41 C36 H36A 118.8
C14 C36 H36A 118.8
C28 C37 H37A 109.5
C28 C37 H37B 109.5
H37A C37 H37B 109.5
C28 C37 H37C 109.5
H37A C37 H37C 109.5
H37B C37 H37C 109.5
C52 C38 C45 120.3(4)
C52 C38 H38A 119.9
C45 C38 H38A 119.9
C42 C39 C11 122.1(4)
C42 C39 H39A 118.9
C11 C39 H39A 118.9
C62 C40 C24 110.0(4)
C62 C40 P1 111.9(3)
C24 C40 P1 111.4(3)
C62 C40 H40A 107.8
C24 C40 H40A 107.8
P1 C40 H40A 107.8
C49 C41 C36 120.5(5)
C49 C41 H41A 119.7
C36 C41 H41A 119.7
C39 C42 C23 115.5(4)
C39 C42 C33 123.5(4)
C23 C42 C33 121.0(4)
C29 C44 C18 121.2(4)
C29 C44 H44A 119.4
C18 C44 H44A 119.4
C38 C45 C26 122.5(4)
C38 C45 H45A 118.8
C26 C45 H45A 118.8
C52 C46 C19 121.0(4)
C52 C46 H46A 119.5
C19 C46 H46A 119.5
C35 C47 H47A 109.5
C35 C47 H47B 109.5
H47A C47 H47B 109.5
C35 C47 H47C 109.5
H47A C47 H47C 109.5
H47B C47 H47C 109.5
C25 C48 C14 121.9(5)
C25 C48 H48A 119.0
C14 C48 H48A 119.0
C41 C49 C25 118.4(5)
C41 C49 H49A 120.8
C25 C49 H49A 120.8
C46 C52 C38 118.5(4)
C46 C52 H52A 120.7
C38 C52 H52A 120.7
C28 C54 H54A 109.5
C28 C54 H54B 109.5
H54A C54 H54B 109.5
C28 C54 H54C 109.5
H54A C54 H54C 109.5
H54B C54 H54C 109.5
C20 C59 C16 115.9(4)
C20 C59 Si1 123.9(3)
C16 C59 Si1 120.0(3)
C40 C62 H62A 109.5
C40 C62 H62B 109.5
H62A C62 H62B 109.5
C40 C62 H62C 109.5
H62A C62 H62C 109.5
H62B C62 H62C 109.5
C28 C63 H63A 109.5
C28 C63 H63B 109.5
H63A C63 H63B 109.5
C28 C63 H63C 109.5
H63A C63 H63C 109.5
H63B C63 H63C 109.5
C33 C68 H68A 109.5
C33 C68 H68B 109.5
H68A C68 H68B 109.5
C33 C68 H68C 109.5
H68A C68 H68C 109.5
H68B C68 H68C 109.5
C34 C69 C30 119.1(4)
C34 C69 H69A 120.5
C30 C69 H69A 120.5
C35 C73 H73A 109.5
C35 C73 H73B 109.5
H73A C73 H73B 109.5
C35 C73 H73C 109.5
H73A C73 H73C 109.5
H73B C73 H73C 109.5
Ir1 C1 H1A 109.5
Ir1 C1 H1B 109.5
H1A C1 H1B 109.5
Ir1 C1 H1C 109.5
H1A C1 H1C 109.5
H1B C1 H1C 109.5
C104 O101 C101 104.6(5)
C33 C4 H4A 109.5
C33 C4 H4B 109.5
H4A C4 H4B 109.5
C33 C4 H4C 109.5
H4A C4 H4C 109.5
H4B C4 H4C 109.5
C111 C6 C110 110.4(4)
C111 C6 P1 110.9(3)
C110 C6 P1 118.3(3)
C111 C6 H6A 105.4
C110 C6 H6A 105.4
P1 C6 H6A 105.4
C6 C110 H11A 109.5
C6 C110 H11B 109.5
H11A C110 H11B 109.5
C6 C110 H11C 109.5
H11A C110 H11C 109.5
H11B C110 H11C 109.5
C6 C111 H11D 109.5
C6 C111 H11E 109.5
H11D C111 H11E 109.5
C6 C111 H11F 109.5
H11D C111 H11F 109.5
H11E C111 H11F 109.5
C33 C2 H2A 109.5
C33 C2 H2B 109.5
H2A C2 H2B 109.5
C33 C2 H2C 109.5
H2A C2 H2C 109.5
H2B C2 H2C 109.5
O101 C104 C103 109.1(5)
O101 C104 H10A 109.9
C103 C104 H10A 109.9
O101 C104 H10B 109.9
C103 C104 H10B 109.9
H10A C104 H10B 108.3
O101 C101 C102 105.4(5)
O101 C101 H10C 110.7
C102 C101 H10C 110.7
O101 C101 H10D 110.7
C102 C101 H10D 110.7
H10C C101 H10D 108.8
C101 C102 C103 102.9(5)
C101 C102 H10E 111.2
C103 C102 H10E 111.2
C101 C102 H10F 111.2
C103 C102 H10F 111.2
H10E C102 H10F 109.1
C104 C103 C102 103.5(5)
C104 C103 H10G 111.1
C102 C103 H10G 111.1
C104 C103 H10H 111.1
C102 C103 H10H 111.1
H10G C103 H10H 109.0

loop_
_geom_bond_atom_site_label_1
_geom_bond_atom_site_label_2
_geom_bond_distance
Ir1 N1 2.096(3)
Ir1 N2 2.119(3)
Ir1 C1 2.136(4)
Ir1 P1 2.3682(11)
Ir1 Si1 2.3708(11)
Ir1 H1 1.52(4)
Si1 C26 1.910(4)
Si1 C59 1.917(4)
Si1 C14 1.926(4)
N1 C29 1.353(5)
N1 C27 1.366(5)
C9 N2 1.352(5)
C9 C23 1.370(6)
C9 H9A 0.9300
C11 N2 1.361(5)
C11 C39 1.396(6)
C11 C27 1.466(6)
C14 C36 1.395(6)
C14 C48 1.402(6)
P1 C35 1.855(4)
P1 C40 1.864(4)
P1 C6 1.872(5)
C16 C30 1.375(6)
C16 C59 1.411(6)
C16 H16A 0.9300
C18 C32 1.394(6)
C18 C44 1.398(6)
C18 C28 1.525(6)
C19 C46 1.384(6)
C19 C26 1.390(6)
C19 H19A 0.9300
C20 C59 1.389(6)
C20 C34 1.393(6)
C20 H20A 0.9300
C23 C42 1.390(6)
C23 H23A 0.9300
C24 C40 1.538(6)
C24 H24A 0.9600
C24 H24B 0.9600
C24 H24C 0.9600
C25 C48 1.379(6)
C25 C49 1.380(7)
C25 H25A 0.9300
C26 C45 1.397(6)
C27 C32 1.397(6)
C28 C37 1.528(6)
C28 C63 1.531(6)
C28 C54 1.538(7)
C29 C44 1.369(6)
C29 H29A 0.9300
C30 C69 1.381(6)
C30 H30A 0.9300
C32 H32A 0.9300
C33 C68 1.517(6)
C33 C2 1.522(6)
C33 C42 1.528(6)
C33 C4 1.537(6)
C34 C69 1.379(7)
C34 H34A 0.9300
C35 C73 1.531(6)
C35 C47 1.537(6)
C35 H35A 0.9800
C36 C41 1.389(6)
C36 H36A 0.9300
C37 H37A 0.9600
C37 H37B 0.9600
C37 H37C 0.9600
C38 C52 1.378(6)
C38 C45 1.379(6)
C38 H38A 0.9300
C39 C42 1.376(6)
C39 H39A 0.9300
C40 C62 1.528(6)
C40 H40A 0.9800
C41 C49 1.376(7)
C41 H41A 0.9300
C44 H44A 0.9300
C45 H45A 0.9300
C46 C52 1.375(6)
C46 H46A 0.9300
C47 H47A 0.9600
C47 H47B 0.9600
C47 H47C 0.9600
C48 H48A 0.9300
C49 H49A 0.9300
C52 H52A 0.9300
C54 H54A 0.9600
C54 H54B 0.9600
C54 H54C 0.9600
C62 H62A 0.9600
C62 H62B 0.9600
C62 H62C 0.9600
C63 H63A 0.9600
C63 H63B 0.9600
C63 H63C 0.9600
C68 H68A 0.9600
C68 H68B 0.9600
C68 H68C 0.9600
C69 H69A 0.9300
C73 H73A 0.9600
C73 H73B 0.9600
C73 H73C 0.9600
C1 H1A 0.9600
C1 H1B 0.9600
C1 H1C 0.9600
O101 C104 1.409(6)
O101 C101 1.420(7)
C4 H4A 0.9600
C4 H4B 0.9600
C4 H4C 0.9600
C6 C111 1.526(7)
C6 C110 1.532(6)
C6 H6A 0.9800
C110 H11A 0.9600
C110 H11B 0.9600
C110 H11C 0.9600
C111 H11D 0.9600
C111 H11E 0.9600
C111 H11F 0.9600
C2 H2A 0.9600
C2 H2B 0.9600
C2 H2C 0.9600
C104 C103 1.475(8)
C104 H10A 0.9700
C104 H10B 0.9700
C101 C102 1.519(9)
C101 H10C 0.9700
C101 H10D 0.9700
C102 C103 1.548(9)
C102 H10E 0.9700
C102 H10F 0.9700
C103 H10G 0.9700
C103 H10H 0.9700

loop_
_geom_torsion_atom_site_label_1
_geom_torsion_atom_site_label_2
_geom_torsion_atom_site_label_3
_geom_torsion_atom_site_label_4
_geom_torsion
N1 Ir1 Si1 C26 -124.25(17)
N2 Ir1 Si1 C26 158.65(17)
C1 Ir1 Si1 C26 62.73(18)
P1 Ir1 Si1 C26 -3.8(2)
N1 Ir1 Si1 C59 -6.25(17)
N2 Ir1 Si1 C59 -83.36(17)
C1 Ir1 Si1 C59 -179.28(18)
P1 Ir1 Si1 C59 114.24(19)
N1 Ir1 Si1 C14 114.51(17)
N2 Ir1 Si1 C14 37.41(17)
C1 Ir1 Si1 C14 -58.51(18)
P1 Ir1 Si1 C14 -125.00(18)
N2 Ir1 N1 C29 173.7(4)
C1 Ir1 N1 C29 144.4(9)
P1 Ir1 N1 C29 -85.6(3)
Si1 Ir1 N1 C29 79.6(3)
N2 Ir1 N1 C27 -3.0(3)
C1 Ir1 N1 C27 -32.4(11)
P1 Ir1 N1 C27 97.6(3)
Si1 Ir1 N1 C27 -97.2(3)
C26 Si1 C14 C36 161.3(3)
C59 Si1 C14 C36 55.0(4)
Ir1 Si1 C14 C36 -69.9(4)
C26 Si1 C14 C48 -23.7(4)
C59 Si1 C14 C48 -130.1(4)
Ir1 Si1 C14 C48 105.0(3)
N1 Ir1 P1 C35 150.58(18)
N2 Ir1 P1 C35 -131.79(18)
C1 Ir1 P1 C35 -35.28(19)
Si1 Ir1 P1 C35 30.3(2)
N1 Ir1 P1 C40 -91.13(19)
N2 Ir1 P1 C40 -13.50(19)
C1 Ir1 P1 C40 83.0(2)
Si1 Ir1 P1 C40 148.60(19)
N1 Ir1 P1 C6 27.5(2)
N2 Ir1 P1 C6 105.1(2)
C1 Ir1 P1 C6 -158.3(2)
Si1 Ir1 P1 C6 -92.8(2)
C23 C9 N2 C11 1.7(6)
C23 C9 N2 Ir1 178.3(3)
C39 C11 N2 C9 -0.7(5)
C27 C11 N2 C9 177.7(3)
C39 C11 N2 Ir1 -177.7(3)
C27 C11 N2 Ir1 0.7(4)
N1 Ir1 N2 C9 -175.5(3)
C1 Ir1 N2 C9 0.7(3)
P1 Ir1 N2 C9 91.8(3)
Si1 Ir1 N2 C9 -83.0(3)
N1 Ir1 N2 C11 1.2(3)
C1 Ir1 N2 C11 177.4(3)
P1 Ir1 N2 C11 -91.5(3)
Si1 Ir1 N2 C11 93.7(3)
N2 C9 C23 C42 -1.4(6)
C46 C19 C26 C45 -1.9(6)
C46 C19 C26 Si1 173.4(3)
C59 Si1 C26 C19 -118.1(4)
C14 Si1 C26 C19 133.0(4)
Ir1 Si1 C26 C19 5.7(4)
C59 Si1 C26 C45 57.0(4)
C14 Si1 C26 C45 -51.9(4)
Ir1 Si1 C26 C45 -179.2(3)
C29 N1 C27 C32 3.3(6)
Ir1 N1 C27 C32 -179.5(3)
C29 N1 C27 C11 -172.8(3)
Ir1 N1 C27 C11 4.3(4)
N2 C11 C27 N1 -3.3(5)
C39 C11 C27 N1 175.1(4)
N2 C11 C27 C32 -179.4(4)
C39 C11 C27 C32 -1.0(6)
C32 C18 C28 C37 114.0(5)
C44 C18 C28 C37 -63.5(5)
C32 C18 C28 C63 -7.0(6)
C44 C18 C28 C63 175.6(4)
C32 C18 C28 C54 -126.8(4)
C44 C18 C28 C54 55.8(5)
C27 N1 C29 C44 -2.4(6)
Ir1 N1 C29 C44 -179.2(3)
C59 C16 C30 C69 0.1(7)
C44 C18 C32 C27 -1.3(6)
C28 C18 C32 C27 -178.9(4)
N1 C27 C32 C18 -1.5(6)
C11 C27 C32 C18 174.3(4)
C59 C20 C34 C69 -0.1(7)
C40 P1 C35 C73 47.9(4)
C6 P1 C35 C73 -59.2(4)
Ir1 P1 C35 C73 176.3(3)
C40 P1 C35 C47 179.2(4)
C6 P1 C35 C47 72.0(4)
Ir1 P1 C35 C47 -52.5(4)
C48 C14 C36 C41 2.0(7)
Si1 C14 C36 C41 177.2(4)
N2 C11 C39 C42 -0.5(6)
C27 C11 C39 C42 -178.8(4)
C35 P1 C40 C62 60.4(4)
C6 P1 C40 C62 172.2(3)
Ir1 P1 C40 C62 -64.7(4)
C35 P1 C40 C24 -176.0(4)
C6 P1 C40 C24 -64.2(4)
Ir1 P1 C40 C24 58.9(4)
C14 C36 C41 C49 -0.9(8)
C11 C39 C42 C23 0.9(6)
C11 C39 C42 C33 -177.3(4)
C9 C23 C42 C39 0.0(6)
C9 C23 C42 C33 178.3(4)
C68 C33 C42 C39 -9.4(6)
C2 C33 C42 C39 -129.8(5)
C4 C33 C42 C39 110.5(4)
C68 C33 C42 C23 172.5(4)
C2 C33 C42 C23 52.1(5)
C4 C33 C42 C23 -67.6(5)
N1 C29 C44 C18 -0.4(7)
C32 C18 C44 C29 2.3(6)
C28 C18 C44 C29 179.9(4)
C52 C38 C45 C26 -0.7(7)
C19 C26 C45 C38 2.2(6)
Si1 C26 C45 C38 -173.3(4)
C26 C19 C46 C52 0.1(7)
C49 C25 C48 C14 -0.8(7)
C36 C14 C48 C25 -1.1(6)
Si1 C14 C48 C25 -176.4(3)
C36 C41 C49 C25 -1.1(8)
C48 C25 C49 C41 1.9(8)
C19 C46 C52 C38 1.4(7)
C45 C38 C52 C46 -1.1(7)
C34 C20 C59 C16 1.0(6)
C34 C20 C59 Si1 176.5(3)
C30 C16 C59 C20 -1.0(6)
C30 C16 C59 Si1 -176.7(3)
C26 Si1 C59 C20 12.8(4)
C14 Si1 C59 C20 120.0(4)
Ir1 Si1 C59 C20 -113.8(3)
C26 Si1 C59 C16 -171.8(3)
C14 Si1 C59 C16 -64.6(4)
Ir1 Si1 C59 C16 61.6(4)
C20 C34 C69 C30 -0.8(7)
C16 C30 C69 C34 0.8(7)
C35 P1 C6 C111 -59.8(4)
C40 P1 C6 C111 -165.5(3)
Ir1 P1 C6 C111 66.4(4)
C35 P1 C6 C110 69.2(5)
C40 P1 C6 C110 -36.5(5)
Ir1 P1 C6 C110 -164.6(4)
C101 O101 C104 C103 -35.0(7)
C104 O101 C101 C102 38.7(6)
O101 C101 C102 C103 -27.8(6)
O101 C104 C103 C102 16.4(7)
C101 C102 C103 C104 6.9(7)
